data_7154108
loop_
_publ_author_name
'D\'iaz Vel\'azquez, Heriberto'
'Ruiz Garc\'ia, Yara'
'Vandichel, Matthias'
'Madder, Annemieke'
'Verpoort, Francis'

_publ_section_title
;
 Water-soluble NHC-Cu catalysts: applications in click chemistry,
 bioconjugation and mechanistic analysis.
;
_journal_issue 46
_journal_name_full 'Organic &amp; biomolecular chemistry'
_journal_page_first 9350
_journal_paper_doi 10.1039/c4ob01350f
_journal_volume 12
_journal_year 2014
_chemical_formula_moiety 'C15 H22 N2 O3 S, 0.5(H2 O)'
_chemical_formula_sum 'C15 H23 N2 O3.5 S'
_chemical_formula_weight 319.42
_chemical_name_systematic
; 
 ? 
;
_space_group_IT_number 15
_symmetry_cell_setting monoclinic
_symmetry_space_group_name_Hall '-C 2yc'
_symmetry_space_group_name_H-M 'C 1 2/c 1'
_atom_sites_solution_hydrogens geom
_atom_sites_solution_primary direct
_atom_sites_solution_secondary difmap
_audit_creation_method SHELXL-97
_cell_angle_alpha 90.00
_cell_angle_beta 128.09(3)
_cell_angle_gamma 90.00
_cell_formula_units_Z 8
_cell_length_a 20.584(4)
_cell_length_b 16.0252(13)
_cell_length_c 13.038(2)
_cell_measurement_reflns_used 6040
_cell_measurement_temperature 150(2)
_cell_measurement_theta_max 25.7822
_cell_measurement_theta_min 3.1176
_cell_volume 3384.9(16)
_computing_cell_refinement
;
CrysAlisPro, Agilent Technologies,
Version 1.171.35.21 (release 20-01-2012 CrysAlis171 .NET)
(compiled Jan 23 2012,18:06:46)
;
_computing_data_collection
;
CrysAlisPro, Agilent Technologies,
Version 1.171.35.21 (release 20-01-2012 CrysAlis171 .NET)
(compiled Jan 23 2012,18:06:46)
;
_computing_data_reduction
;
CrysAlisPro, Agilent Technologies,
Version 1.171.35.21 (release 20-01-2012 CrysAlis171 .NET)
(compiled Jan 23 2012,18:06:46)
;
_computing_publication_material Platon
_computing_structure_refinement 'SHELXL-97 (Sheldrick, 1997)'
_computing_structure_solution 'SHELXS-97 (Sheldrick, 1990)'
_diffrn_ambient_temperature 150(2)
_diffrn_measured_fraction_theta_full 0.967
_diffrn_measured_fraction_theta_max 0.967
_diffrn_measurement_device_type 'MAR345 image plate'
_diffrn_measurement_method '150 images, \d\f 1.5\%'
_diffrn_radiation_monochromator 'Zr filter'
_diffrn_radiation_source 'RU200 rotating anode'
_diffrn_radiation_type MoK\a
_diffrn_radiation_wavelength 0.71073
_diffrn_reflns_av_R_equivalents 0.0450
_diffrn_reflns_av_sigmaI/netI 0.0279
_diffrn_reflns_limit_h_max 24
_diffrn_reflns_limit_h_min -24
_diffrn_reflns_limit_k_max 19
_diffrn_reflns_limit_k_min -19
_diffrn_reflns_limit_l_max 15
_diffrn_reflns_limit_l_min -15
_diffrn_reflns_number 12880
_diffrn_reflns_theta_full 25.02
_diffrn_reflns_theta_max 25.02
_diffrn_reflns_theta_min 3.20
_exptl_absorpt_coefficient_mu 0.206
_exptl_absorpt_correction_T_max 0.96
_exptl_absorpt_correction_T_min 0.85
_exptl_absorpt_correction_type multi-scan
_exptl_absorpt_process_details
;
CrysAlisPro, Agilent Technologies,
Version 1.171.35.21 (release 20-01-2012 CrysAlis171 .NET)
(compiled Jan 23 2012,18:06:46)
Empirical absorption correction using spherical harmonics,
 implemented in SCALE3 ABSPACK scaling algorithm.
;
_exptl_crystal_colour colourless
_exptl_crystal_density_diffrn 1.254
_exptl_crystal_density_method 'not measured'
_exptl_crystal_description block
_exptl_crystal_F_000 1368
_exptl_crystal_size_max 0.3
_exptl_crystal_size_mid 0.2
_exptl_crystal_size_min 0.2
_platon_squeeze_details
;
;
_refine_diff_density_max 1.152
_refine_diff_density_min -0.611
_refine_diff_density_rms 0.073
_refine_ls_extinction_method none
_refine_ls_goodness_of_fit_ref 1.036
_refine_ls_hydrogen_treatment mixed
_refine_ls_matrix_type full
_refine_ls_number_parameters 202
_refine_ls_number_reflns 2897
_refine_ls_number_restraints 1
_refine_ls_restrained_S_all 1.036
_refine_ls_R_factor_all 0.0799
_refine_ls_R_factor_gt 0.0739
_refine_ls_shift/su_max 0.000
_refine_ls_shift/su_mean 0.000
_refine_ls_structure_factor_coef Fsqd
_refine_ls_weighting_details 'calc w=1/[\s^2^(Fo^2^)+(0.0000P)^2^+25.0000P] where P=(Fo^2^+2Fc^2^)/3'
_refine_ls_weighting_scheme calc
_refine_ls_wR_factor_gt 0.1549
_refine_ls_wR_factor_ref 0.1576
_reflns_number_gt 2586
_reflns_number_total 2897
_reflns_threshold_expression >2sigma(I)
_cod_data_source_file c4ob01350f2.cif
_cod_data_source_block fv007
_cod_depositor_comments
;
          Adding full bibliography for 7154108.cif.

2018-03-04
Z value and formula fixed to values more according to usual
chemical conventions.                 miguel
;
_cod_original_formula_sum 'C30 H46 N4 O7 S2'
_cod_original_formula_weight 638.85
_cod_original_formula_moiety '2(C15 H22 N2 O3 S), H2 O'
_cod_original_formula_units_Z 4
_cod_original_sg_symbol_H-M 'C 2/c'
_cod_database_code 7154108

loop_
_symmetry_equiv_pos_as_xyz
'x, y, z'
'-x, y, -z+1/2'
'x+1/2, y+1/2, z'
'-x+1/2, y+1/2, -z+1/2'
'-x, -y, -z'
'x, -y, z-1/2'
'-x+1/2, -y+1/2, -z'
'x+1/2, -y+1/2, z-1/2'

loop_
_atom_site_label
_atom_site_type_symbol
_atom_site_fract_x
_atom_site_fract_y
_atom_site_fract_z
_atom_site_U_iso_or_equiv
_atom_site_adp_type
_atom_site_occupancy
_atom_site_symmetry_multiplicity
_atom_site_calc_flag
_atom_site_refinement_flags
C1 C 0.1227(2) 0.2455(2) 0.7844(3) 0.0290(8) Uani 1 1 d .
C2 C 0.1347(2) 0.2621(2) 0.9007(3) 0.0311(8) Uani 1 1 d .
C3 C 0.1280(2) 0.1949(2) 0.9613(4) 0.0342(8) Uani 1 1 d .
H3 H 0.1342 0.2047 1.0388 0.041 Uiso 1 1 calc R
C4 C 0.1128(2) 0.1148(2) 0.9134(4) 0.0366(9) Uani 1 1 d .
C5 C 0.1024(2) 0.1017(2) 0.7988(4) 0.0372(9) Uani 1 1 d .
H5 H 0.0931 0.0466 0.7657 0.045 Uiso 1 1 calc R
C6 C 0.1053(2) 0.1665(2) 0.7309(4) 0.0325(8) Uani 1 1 d .
C7 C 0.1563(2) 0.3486(2) 0.9591(4) 0.0369(9) Uani 1 1 d .
H7A H 0.2072 0.3673 0.9755 0.055 Uiso 1 1 calc R
H7B H 0.1643 0.3474 1.0414 0.055 Uiso 1 1 calc R
H7C H 0.1113 0.3871 0.8984 0.055 Uiso 1 1 calc R
C8 C 0.1083(3) 0.0439(3) 0.9834(5) 0.0491(11) Uani 1 1 d .
H8A H 0.1639 0.0223 1.0504 0.074 Uiso 1 1 calc R
H8B H 0.0737 -0.0006 0.9212 0.074 Uiso 1 1 calc R
H8C H 0.0842 0.0635 1.0246 0.074 Uiso 1 1 calc R
C9 C 0.0883(3) 0.1511(3) 0.6023(4) 0.0442(10) Uani 1 1 d .
H9A H 0.0464 0.1906 0.5373 0.066 Uiso 1 1 calc R
H9B H 0.0681 0.0940 0.5734 0.066 Uiso 1 1 calc R
H9C H 0.1392 0.1588 0.6125 0.066 Uiso 1 1 calc R
C10 C 0.1873(2) 0.3310(2) 0.7142(3) 0.0299(8) Uani 1 1 d .
H10 H 0.2363 0.2985 0.7592 0.036 Uiso 1 1 calc R
C11 C 0.0940(2) 0.4344(2) 0.5895(4) 0.0362(9) Uani 1 1 d .
H11A H 0.0593 0.4405 0.4936 0.043 Uiso 1 1 calc R
H11B H 0.1012 0.4897 0.6289 0.043 Uiso 1 1 calc R
C12 C 0.0565(2) 0.3719(2) 0.6277(4) 0.0354(9) Uani 1 1 d .
H12A H 0.0371 0.3999 0.6720 0.042 Uiso 1 1 calc R
H12B H 0.0097 0.3415 0.5505 0.042 Uiso 1 1 calc R
C13 C 0.2345(2) 0.4351(2) 0.6323(4) 0.0351(9) Uani 1 1 d .
H13A H 0.2877 0.4049 0.6885 0.042 Uiso 1 1 calc R
H13B H 0.2442 0.4934 0.6639 0.042 Uiso 1 1 calc R
C14 C 0.2052(2) 0.4350(2) 0.4931(4) 0.0340(8) Uani 1 1 d .
H14A H 0.1507 0.4629 0.4363 0.041 Uiso 1 1 calc R
H14B H 0.2444 0.4675 0.4890 0.041 Uiso 1 1 calc R
C15 C 0.1978(3) 0.3488(3) 0.4429(4) 0.0442(10) Uani 1 1 d .
H15A H 0.1590 0.3166 0.4485 0.053 Uiso 1 1 calc R
H15B H 0.2524 0.3213 0.5006 0.053 Uiso 1 1 calc R
N1 N 0.12622(18) 0.31472(19) 0.7178(3) 0.0314(7) Uani 1 1 d .
N2 N 0.17488(18) 0.39595(19) 0.6433(3) 0.0309(7) Uani 1 1 d .
O1 O 0.1696(2) 0.2576(2) 0.2581(3) 0.0571(9) Uani 1 1 d .
O2 O 0.2180(2) 0.3975(2) 0.2760(3) 0.0609(9) Uani 1 1 d .
O3 O 0.07993(17) 0.37423(18) 0.1990(3) 0.0446(7) Uani 1 1 d .
O4 O 0.0000 0.4846(2) 0.2500 0.0386(9) Uani 1 2 d SD
H4 H 0.030(3) 0.452(2) 0.245(5) 0.058 Uiso 1 1 d D
S1 S 0.16355(6) 0.34383(7) 0.28119(10) 0.0400(3) Uani 1 1 d .

loop_
_atom_site_aniso_label
_atom_site_aniso_U_11
_atom_site_aniso_U_22
_atom_site_aniso_U_33
_atom_site_aniso_U_23
_atom_site_aniso_U_13
_atom_site_aniso_U_12
C1 0.0255(17) 0.0330(19) 0.0316(19) 0.0027(15) 0.0191(16) 0.0034(15)
C2 0.0272(18) 0.036(2) 0.0301(19) -0.0019(15) 0.0177(16) 0.0008(15)
C3 0.0270(19) 0.042(2) 0.034(2) 0.0031(17) 0.0190(17) 0.0019(16)
C4 0.0267(19) 0.038(2) 0.041(2) 0.0051(17) 0.0185(17) 0.0022(16)
C5 0.034(2) 0.0287(19) 0.045(2) -0.0040(17) 0.0228(19) -0.0007(16)
C6 0.0274(18) 0.036(2) 0.035(2) -0.0047(16) 0.0197(17) 0.0023(15)
C7 0.040(2) 0.035(2) 0.038(2) -0.0044(17) 0.0252(19) -0.0001(17)
C8 0.048(3) 0.043(2) 0.057(3) 0.013(2) 0.032(2) 0.004(2)
C9 0.050(2) 0.047(2) 0.041(2) -0.0101(19) 0.031(2) -0.001(2)
C10 0.0249(18) 0.034(2) 0.0283(18) -0.0045(15) 0.0154(15) 0.0028(15)
C11 0.036(2) 0.037(2) 0.040(2) 0.0051(17) 0.0258(19) 0.0088(16)
C12 0.031(2) 0.039(2) 0.039(2) 0.0054(17) 0.0231(18) 0.0099(16)
C13 0.034(2) 0.039(2) 0.034(2) 0.0001(16) 0.0215(18) -0.0027(16)
C14 0.036(2) 0.037(2) 0.036(2) 0.0077(16) 0.0261(18) 0.0042(16)
C15 0.060(3) 0.038(2) 0.042(2) 0.0093(18) 0.035(2) 0.013(2)
N1 0.0289(16) 0.0327(16) 0.0356(17) 0.0037(13) 0.0214(14) 0.0045(13)
N2 0.0315(16) 0.0333(16) 0.0316(16) 0.0007(13) 0.0214(14) 0.0031(13)
O1 0.079(2) 0.0533(19) 0.0412(17) 0.0045(14) 0.0379(17) 0.0258(17)
O2 0.056(2) 0.092(3) 0.0493(19) 0.0045(18) 0.0396(17) -0.0041(18)
O3 0.0400(16) 0.0505(17) 0.0421(16) -0.0010(13) 0.0248(14) 0.0121(13)
O4 0.032(2) 0.036(2) 0.052(2) 0.000 0.028(2) 0.000
S1 0.0456(6) 0.0459(6) 0.0348(5) 0.0076(4) 0.0280(5) 0.0171(5)

loop_
_atom_type_symbol
_atom_type_description
_atom_type_scat_dispersion_real
_atom_type_scat_dispersion_imag
_atom_type_scat_source
C C 0.0033 0.0016 'International Tables Vol C Tables 4.2.6.8 and 6.1.1.4'
H H 0.0000 0.0000 'International Tables Vol C Tables 4.2.6.8 and 6.1.1.4'
N N 0.0061 0.0033 'International Tables Vol C Tables 4.2.6.8 and 6.1.1.4'
O O 0.0106 0.0060 'International Tables Vol C Tables 4.2.6.8 and 6.1.1.4'
S S 0.1246 0.1234 'International Tables Vol C Tables 4.2.6.8 and 6.1.1.4'

loop_
_geom_angle_atom_site_label_1
_geom_angle_atom_site_label_2
_geom_angle_atom_site_label_3
_geom_angle
C6 C1 C2 122.4(3)
C6 C1 N1 119.7(3)
C2 C1 N1 117.8(3)
C3 C2 C1 117.0(3)
C3 C2 C7 121.7(3)
C1 C2 C7 121.3(3)
C4 C3 C2 122.5(4)
C4 C3 H3 118.7
C2 C3 H3 118.7
C3 C4 C5 118.1(4)
C3 C4 C8 120.9(4)
C5 C4 C8 121.0(4)
C4 C5 C6 122.3(4)
C4 C5 H5 118.9
C6 C5 H5 118.9
C1 C6 C5 117.6(3)
C1 C6 C9 121.4(4)
C5 C6 C9 121.0(3)
C2 C7 H7A 109.5
C2 C7 H7B 109.5
H7A C7 H7B 109.5
C2 C7 H7C 109.5
H7A C7 H7C 109.5
H7B C7 H7C 109.5
C4 C8 H8A 109.5
C4 C8 H8B 109.5
H8A C8 H8B 109.5
C4 C8 H8C 109.5
H8A C8 H8C 109.5
H8B C8 H8C 109.5
C6 C9 H9A 109.5
C6 C9 H9B 109.5
H9A C9 H9B 109.5
C6 C9 H9C 109.5
H9A C9 H9C 109.5
H9B C9 H9C 109.5
N2 C10 N1 114.2(3)
N2 C10 H10 122.9
N1 C10 H10 122.9
N2 C11 C12 102.7(3)
N2 C11 H11A 111.2
C12 C11 H11A 111.2
N2 C11 H11B 111.2
C12 C11 H11B 111.2
H11A C11 H11B 109.1
N1 C12 C11 103.1(3)
N1 C12 H12A 111.1
C11 C12 H12A 111.1
N1 C12 H12B 111.1
C11 C12 H12B 111.1
H12A C12 H12B 109.1
N2 C13 C14 112.2(3)
N2 C13 H13A 109.2
C14 C13 H13A 109.2
N2 C13 H13B 109.2
C14 C13 H13B 109.2
H13A C13 H13B 107.9
C15 C14 C13 112.5(3)
C15 C14 H14A 109.1
C13 C14 H14A 109.1
C15 C14 H14B 109.1
C13 C14 H14B 109.1
H14A C14 H14B 107.8
C14 C15 S1 115.0(3)
C14 C15 H15A 108.5
S1 C15 H15A 108.5
C14 C15 H15B 108.5
S1 C15 H15B 108.5
H15A C15 H15B 107.5
C10 N1 C1 125.6(3)
C10 N1 C12 109.2(3)
C1 N1 C12 124.7(3)
C10 N2 C13 127.0(3)
C10 N2 C11 109.7(3)
C13 N2 C11 122.7(3)
O1 S1 O3 112.8(2)
O1 S1 O2 113.1(2)
O3 S1 O2 111.7(2)
O1 S1 C15 105.75(19)
O3 S1 C15 106.70(19)
O2 S1 C15 106.2(2)

loop_
_geom_bond_atom_site_label_1
_geom_bond_atom_site_label_2
_geom_bond_distance
C1 C6 1.382(5)
C1 C2 1.403(5)
C1 N1 1.438(5)
C2 C3 1.391(5)
C2 C7 1.510(5)
C3 C4 1.377(5)
C3 H3 0.9500
C4 C5 1.388(6)
C4 C8 1.497(5)
C5 C6 1.388(5)
C5 H5 0.9500
C6 C9 1.507(5)
C7 H7A 0.9800
C7 H7B 0.9800
C7 H7C 0.9800
C8 H8A 0.9800
C8 H8B 0.9800
C8 H8C 0.9800
C9 H9A 0.9800
C9 H9B 0.9800
C9 H9C 0.9800
C10 N2 1.308(5)
C10 N1 1.312(5)
C10 H10 0.9500
C11 N2 1.484(5)
C11 C12 1.524(5)
C11 H11A 0.9900
C11 H11B 0.9900
C12 N1 1.483(5)
C12 H12A 0.9900
C12 H12B 0.9900
C13 N2 1.463(5)
C13 C14 1.517(5)
C13 H13A 0.9900
C13 H13B 0.9900
C14 C15 1.496(5)
C14 H14A 0.9900
C14 H14B 0.9900
C15 S1 1.765(4)
C15 H15A 0.9900
C15 H15B 0.9900
O1 S1 1.436(3)
O2 S1 1.448(3)
O3 S1 1.440(3)
O4 H4 0.84(6)

loop_
_platon_squeeze_void_nr
_platon_squeeze_void_average_x
_platon_squeeze_void_average_y
_platon_squeeze_void_average_z
_platon_squeeze_void_volume
_platon_squeeze_void_count_electrons
_platon_squeeze_void_content
1 1.000 0.160 0.250 77 12 ' '
2 0.500 0.660 0.250 77 12 ' '
3 0.500 0.340 0.750 77 12 ' '
4 1.000 0.840 0.750 77 12 ' '
